data_4304855
loop_
_publ_author_name
'Cheng-Shiuan Lee'
'Yueh-Chun Liao'
'Jung-Tsung Hsu'
'Sue-Lein Wang'
'Kwang-Hwa Lii'

_publ_contact_author
;
Kwang-Hwa Lii
Department of Chemistry
National Central University
Jhongli, Taiwan 320

Sue-Lein Wang
Department of Chemistry
National Tsing Hua University
Hsinchu, Taiwan 320
;
_publ_contact_author_email
;
liikh@cc.ncu.edu.tw
slwang@nthu.edu.tw
;
_publ_section_title
;
Rb2REGaSi4O12 (RE = Y, Eu, Gd, Tb): Luminescent Mixed-Anion Double Layer
Silicates Containing Chains of Edge-Sharing REO7 Pentagonal Bipyramids
;
_journal_name_full 'Inorganic Chemistry'
_journal_page_first 1910
_journal_page_last 1912
_journal_paper_doi 10.1021/ic7024445
_journal_volume 47
_journal_year 2008
_chemical_formula_moiety Rb2EuGaSi4O12
_chemical_formula_sum 'Eu Ga O12 Rb2 Si4'
_chemical_formula_weight 696.98
_chemical_name_systematic
; 
 ? 
;
_space_group_IT_number 15
_symmetry_cell_setting monoclinic
_symmetry_space_group_name_Hall '-I 2ya'
_symmetry_space_group_name_H-M 'I 1 2/a 1'
_atom_sites_solution_primary direct
_atom_sites_solution_secondary difmap
_audit_creation_method SHELXL-97
_cell_angle_alpha 90.00
_cell_angle_beta 90.137(2)
_cell_angle_gamma 90.00
_cell_formula_units_Z 8
_cell_length_a 22.555(2)
_cell_length_b 7.3428(7)
_cell_length_c 14.9288(14)
_cell_measurement_reflns_used 4711
_cell_measurement_temperature 293(2)
_cell_measurement_theta_max 25
_cell_measurement_theta_min 2.5
_cell_volume 2472.5(4)
_computing_cell_refinement 'Bruker SMART'
_computing_data_collection 'Bruker SMART'
_computing_data_reduction 'Bruker SHELXTL'
_computing_molecular_graphics 'Bruker SHELXTL'
_computing_publication_material 'Bruker SHELXTL'
_computing_structure_refinement 'SHELXL-97 (Sheldrick, 1997)'
_computing_structure_solution 'SHELXS-97 (Sheldrick, 1990)'
_diffrn_ambient_temperature 298(2)
_diffrn_measured_fraction_theta_full 0.998
_diffrn_measured_fraction_theta_max 0.998
_diffrn_measurement_device_type 'CCD area detector'
_diffrn_measurement_method 'phi and omega scans'
_diffrn_radiation_monochromator graphite
_diffrn_radiation_source 'fine-focus sealed tube'
_diffrn_radiation_type MoK\a
_diffrn_radiation_wavelength 0.71073
_diffrn_reflns_av_R_equivalents 0.0249
_diffrn_reflns_av_sigmaI/netI 0.0331
_diffrn_reflns_limit_h_max 29
_diffrn_reflns_limit_h_min -30
_diffrn_reflns_limit_k_max 9
_diffrn_reflns_limit_k_min -9
_diffrn_reflns_limit_l_max 16
_diffrn_reflns_limit_l_min -19
_diffrn_reflns_number 8587
_diffrn_reflns_theta_full 28.30
_diffrn_reflns_theta_max 28.30
_diffrn_reflns_theta_min 1.81
_exptl_absorpt_coefficient_mu 15.476
_exptl_absorpt_correction_T_max 0.95
_exptl_absorpt_correction_T_min 0.398
_exptl_absorpt_correction_type empirical
_exptl_absorpt_process_details 'SADABS program'
_exptl_crystal_colour Colorless
_exptl_crystal_density_diffrn 3.745
_exptl_crystal_density_method 'not measured'
_exptl_crystal_description Columnar
_exptl_crystal_F_000 2560
_exptl_crystal_size_max 0.25
_exptl_crystal_size_mid 0.06
_exptl_crystal_size_min 0.05
_refine_diff_density_max 2.661
_refine_diff_density_min -1.660
_refine_diff_density_rms 0.238
_refine_ls_extinction_coef none
_refine_ls_extinction_method none
_refine_ls_goodness_of_fit_ref 1.035
_refine_ls_matrix_type full
_refine_ls_number_parameters 181
_refine_ls_number_reflns 3067
_refine_ls_number_restraints 0
_refine_ls_restrained_S_all 1.035
_refine_ls_R_factor_all 0.0326
_refine_ls_R_factor_gt 0.0293
_refine_ls_shift/su_max 0.001
_refine_ls_shift/su_mean 0.000
_refine_ls_structure_factor_coef Fsqd
_refine_ls_weighting_details 'calc w=1/[\s^2^(Fo^2^)+(0.0440P)^2^+28.6023P] where P=(Fo^2^+2Fc^2^)/3'
_refine_ls_weighting_scheme calc
_refine_ls_wR_factor_gt 0.0786
_refine_ls_wR_factor_ref 0.0804
_reflns_number_gt 2802
_reflns_number_total 3067
_reflns_threshold_expression >2sigma(I)
_cod_data_source_file ic7024445-file003_2.cif
_cod_data_source_block EuGS-1
_cod_depositor_comments
;
The following automatic conversions were performed:
'_symmetry_cell_setting' value 'Monoclinic' changed to 'monoclinic'
according to '/home/saulius/struct/CIF-dictionaries/cif_core.dic'
dictionary named 'cif_core.dic' version 2.4.1 from 2010-06-29.

Automatic conversion script
Id: cif_fix_enum 1527 2010-12-29 10:47:43Z saulius 
;
_cod_original_cell_volume 2472.4(4)
_cod_original_sg_symbol_H-M 'I 2/a'
_cod_database_code 4304855

loop_
_symmetry_equiv_pos_as_xyz
'x, y, z'
'-x+1/2, y, -z'
'x+1/2, y+1/2, z+1/2'
'-x+1, y+1/2, -z+1/2'
'-x, -y, -z'
'x-1/2, -y, z'
'-x+1/2, -y+1/2, -z+1/2'
'x, -y+1/2, z+1/2'

loop_
_atom_site_label
_atom_site_type_symbol
_atom_site_fract_x
_atom_site_fract_y
_atom_site_fract_z
_atom_site_U_iso_or_equiv
_atom_site_adp_type
_atom_site_occupancy
_atom_site_symmetry_multiplicity
_atom_site_calc_flag
_atom_site_refinement_flags
_atom_site_disorder_assembly
_atom_site_disorder_group
Rb1 Rb 0.55828(2) 0.74797(7) 0.02315(4) 0.01849(12) Uani 1 1 d . . .
Rb2 Rb 0.78544(3) -0.01057(11) -0.17006(6) 0.0439(2) Uani 1 1 d . . .
Eu1 Eu 0.519177(10) 0.96732(3) 0.269297(14) 0.00756(8) Uani 1 1 d . . .
Ga1 Ga 0.67991(2) 0.55326(7) -0.09252(4) 0.01204(13) Uani 1 1 d . . .
Si1 Si 0.58302(6) 1.22326(17) 0.09092(8) 0.0081(2) Uani 1 1 d . . .
Si2 Si 0.81194(6) 0.48161(18) -0.11100(9) 0.0084(2) Uani 1 1 d . . .
Si3 Si 0.86879(5) 0.60766(17) -0.29217(8) 0.0081(2) Uani 1 1 d . . .
Si4 Si 0.91148(5) 0.27243(17) -0.38360(8) 0.0077(2) Uani 1 1 d . . .
O1 O 0.57750(16) 1.0456(5) 0.1525(2) 0.0133(7) Uani 1 1 d . . .
O2 O 0.57576(16) 1.1572(5) -0.0148(2) 0.0141(7) Uani 1 1 d . . .
O5 O 0.81902(16) 0.6120(5) -0.0251(2) 0.0161(7) Uani 1 1 d . . .
O6 O 0.74384(16) 0.4261(6) -0.1317(3) 0.0186(8) Uani 1 1 d . . .
O7 O 0.8394(2) 0.5965(6) -0.1929(3) 0.0248(9) Uani 1 1 d . . .
O8 O 0.86251(15) 0.4051(5) -0.3379(3) 0.0158(7) Uani 1 1 d . . .
O9 O 0.93641(14) 0.6717(5) -0.2880(2) 0.0124(7) Uani 1 1 d . . .
O10 O 0.82388(16) 0.7367(5) -0.3460(3) 0.0212(8) Uani 1 1 d . . .
O3 O 0.53783(15) 1.3848(5) 0.1113(2) 0.0137(7) Uani 1 1 d . . .
O4 O 0.65229(15) 1.2925(5) 0.0973(3) 0.0160(7) Uani 1 1 d . . .
O11 O 0.88986(16) 0.0617(5) -0.3799(2) 0.0153(7) Uani 1 1 d . . .
O12 O 0.97205(14) 0.2691(5) -0.3269(2) 0.0103(6) Uani 1 1 d . . .

loop_
_atom_site_aniso_label
_atom_site_aniso_U_11
_atom_site_aniso_U_22
_atom_site_aniso_U_33
_atom_site_aniso_U_23
_atom_site_aniso_U_13
_atom_site_aniso_U_12
Rb1 0.0145(2) 0.0169(3) 0.0240(3) -0.00220(18) 0.00151(18) 0.00108(18)
Rb2 0.0331(4) 0.0381(4) 0.0605(5) -0.0119(3) -0.0121(3) -0.0119(3)
Eu1 0.00817(13) 0.00577(13) 0.00875(13) -0.00002(7) -0.00032(8) -0.00077(7)
Ga1 0.0100(3) 0.0119(3) 0.0143(3) 0.00206(19) -0.00149(19) 0.00008(19)
Si1 0.0085(6) 0.0077(6) 0.0082(6) 0.0003(4) 0.0002(4) -0.0008(4)
Si2 0.0071(6) 0.0096(6) 0.0085(6) -0.0005(4) -0.0002(4) 0.0014(4)
Si3 0.0071(6) 0.0077(6) 0.0095(6) 0.0015(4) -0.0002(4) 0.0005(4)
Si4 0.0074(6) 0.0074(6) 0.0083(6) -0.0007(4) -0.0019(4) -0.0009(4)
O1 0.0154(17) 0.0115(17) 0.0128(17) 0.0023(13) 0.0017(13) -0.0008(13)
O2 0.0209(18) 0.0117(17) 0.0098(16) 0.0011(13) -0.0027(13) -0.0006(14)
O5 0.0164(17) 0.0207(19) 0.0113(16) -0.0044(14) 0.0006(13) -0.0015(14)
O6 0.0100(17) 0.0194(19) 0.026(2) -0.0066(15) -0.0032(14) 0.0017(14)
O7 0.036(2) 0.021(2) 0.0175(19) 0.0030(16) 0.0140(16) 0.0004(18)
O8 0.0107(16) 0.0128(17) 0.0239(19) -0.0097(14) 0.0023(13) -0.0024(13)
O9 0.0100(16) 0.0103(16) 0.0167(17) 0.0004(13) -0.0044(13) -0.0030(13)
O10 0.0138(18) 0.020(2) 0.030(2) 0.0120(16) -0.0093(15) 0.0013(15)
O3 0.0133(16) 0.0131(17) 0.0148(17) -0.0014(13) 0.0025(13) 0.0028(13)
O4 0.0104(16) 0.0125(17) 0.025(2) 0.0001(14) -0.0015(14) -0.0015(13)
O11 0.0190(18) 0.0098(16) 0.0170(18) -0.0004(13) -0.0031(14) -0.0032(14)
O12 0.0097(15) 0.0088(16) 0.0124(16) -0.0008(12) -0.0047(12) 0.0004(12)

loop_
_atom_type_symbol
_atom_type_description
_atom_type_scat_dispersion_real
_atom_type_scat_dispersion_imag
_atom_type_scat_source
O O 0.0106 0.0060 'International Tables Vol C Tables 4.2.6.8 and 6.1.1.4'
Si Si 0.0817 0.0704 'International Tables Vol C Tables 4.2.6.8 and 6.1.1.4'
Ga Ga 0.2307 1.6083 'International Tables Vol C Tables 4.2.6.8 and 6.1.1.4'
Rb Rb -0.9393 2.9676 'International Tables Vol C Tables 4.2.6.8 and 6.1.1.4'
Eu Eu -0.1578 3.6682 'International Tables Vol C Tables 4.2.6.8 and 6.1.1.4'

loop_
_geom_angle_atom_site_label_1
_geom_angle_atom_site_label_2
_geom_angle_atom_site_label_3
_geom_angle
_geom_angle_site_symmetry_1
_geom_angle_site_symmetry_3
_geom_angle_publ_flag
O5 Rb1 O1 96.22(10) 2_655 . ?
O5 Rb1 O12 128.86(9) 2_655 3_455 ?
O1 Rb1 O12 64.12(9) . 3_455 ?
O5 Rb1 O3 80.80(10) 2_655 1_545 ?
O1 Rb1 O3 113.13(10) . 1_545 ?
O12 Rb1 O3 67.40(9) 3_455 1_545 ?
O5 Rb1 O2 102.23(10) 2_655 . ?
O1 Rb1 O2 51.62(9) . . ?
O12 Rb1 O2 99.88(9) 3_455 . ?
O3 Rb1 O2 164.49(9) 1_545 . ?
O5 Rb1 O2 172.92(10) 2_655 5_675 ?
O1 Rb1 O2 90.09(10) . 5_675 ?
O12 Rb1 O2 51.67(9) 3_455 5_675 ?
O3 Rb1 O2 93.79(9) 1_545 5_675 ?
O2 Rb1 O2 84.20(10) . 5_675 ?
O5 Rb1 O3 123.67(10) 2_655 5_675 ?
O1 Rb1 O3 139.20(10) . 5_675 ?
O12 Rb1 O3 92.65(9) 3_455 5_675 ?
O3 Rb1 O3 84.11(10) 1_545 5_675 ?
O2 Rb1 O3 106.04(9) . 5_675 ?
O2 Rb1 O3 50.72(9) 5_675 5_675 ?
O5 Rb1 O11 56.19(10) 2_655 7_654 ?
O1 Rb1 O11 150.96(10) . 7_654 ?
O12 Rb1 O11 138.54(9) 3_455 7_654 ?
O3 Rb1 O11 74.38(9) 1_545 7_654 ?
O2 Rb1 O11 120.09(9) . 7_654 ?
O2 Rb1 O11 118.04(9) 5_675 7_654 ?
O3 Rb1 O11 67.48(9) 5_675 7_654 ?
O5 Rb1 Ga1 30.58(7) 2_655 . ?
O1 Rb1 Ga1 120.34(7) . . ?
O12 Rb1 Ga1 153.63(7) 3_455 . ?
O3 Rb1 Ga1 88.59(7) 1_545 . ?
O2 Rb1 Ga1 101.77(7) . . ?
O2 Rb1 Ga1 145.62(7) 5_675 . ?
O3 Rb1 Ga1 95.63(6) 5_675 . ?
O11 Rb1 Ga1 30.68(6) 7_654 . ?
O5 Rb1 O9 91.83(9) 2_655 7_664 ?
O1 Rb1 O9 121.17(9) . 7_664 ?
O12 Rb1 O9 139.20(8) 3_455 7_664 ?
O3 Rb1 O9 125.69(9) 1_545 7_664 ?
O2 Rb1 O9 69.69(8) . 7_664 ?
O2 Rb1 O9 87.61(8) 5_675 7_664 ?
O3 Rb1 O9 55.97(8) 5_675 7_664 ?
O11 Rb1 O9 57.88(9) 7_654 7_664 ?
Ga1 Rb1 O9 63.83(6) . 7_664 ?
O5 Rb1 O7 44.51(9) 2_655 2_655 ?
O1 Rb1 O7 71.03(10) . 2_655 ?
O12 Rb1 O7 84.58(9) 3_455 2_655 ?
O3 Rb1 O7 61.11(10) 1_545 2_655 ?
O2 Rb1 O7 110.39(10) . 2_655 ?
O2 Rb1 O7 136.07(9) 5_675 2_655 ?
O3 Rb1 O7 143.40(10) 5_675 2_655 ?
O11 Rb1 O7 90.89(9) 7_654 2_655 ?
Ga1 Rb1 O7 73.91(6) . 2_655 ?
O9 Rb1 O7 136.22(8) 7_664 2_655 ?
O5 Rb1 Si4 151.55(7) 2_655 3_455 ?
O1 Rb1 Si4 81.00(7) . 3_455 ?
O12 Rb1 Si4 26.12(6) 3_455 3_455 ?
O3 Rb1 Si4 74.51(7) 1_545 3_455 ?
O2 Rb1 Si4 98.08(7) . 3_455 ?
O2 Rb1 Si4 26.84(7) 5_675 3_455 ?
O3 Rb1 Si4 67.96(7) 5_675 3_455 ?
O11 Rb1 Si4 127.33(7) 7_654 3_455 ?
Ga1 Rb1 Si4 157.21(3) . 3_455 ?
O9 Rb1 Si4 113.96(6) 7_664 3_455 ?
O7 Rb1 Si4 109.38(7) 2_655 3_455 ?
O4 Rb2 O10 144.30(12) 2_645 7_654 ?
O4 Rb2 O6 108.22(11) 2_645 7_654 ?
O10 Rb2 O6 90.78(11) 7_654 7_654 ?
O4 Rb2 O1 51.56(10) 2_645 2_645 ?
O10 Rb2 O1 152.05(10) 7_654 2_645 ?
O6 Rb2 O1 105.21(10) 7_654 2_645 ?
O4 Rb2 O7 124.53(11) 2_645 1_545 ?
O10 Rb2 O7 79.55(11) 7_654 1_545 ?
O6 Rb2 O7 99.32(11) 7_654 1_545 ?
O1 Rb2 O7 75.39(11) 2_645 1_545 ?
O4 Rb2 O10 127.39(10) 2_645 1_545 ?
O10 Rb2 O10 88.27(11) 7_654 1_545 ?
O6 Rb2 O10 54.05(10) 7_654 1_545 ?
O1 Rb2 O10 83.15(9) 2_645 1_545 ?
O7 Rb2 O10 45.85(10) 1_545 1_545 ?
O4 Rb2 O6 48.12(9) 2_645 . ?
O10 Rb2 O6 106.49(10) 7_654 . ?
O6 Rb2 O6 85.04(10) 7_654 . ?
O1 Rb2 O6 97.75(9) 2_645 . ?
O7 Rb2 O6 172.60(11) 1_545 . ?
O10 Rb2 O6 137.10(10) 1_545 . ?
O4 Rb2 O8 106.84(10) 2_645 7_654 ?
O10 Rb2 O8 47.01(10) 7_654 7_654 ?
O6 Rb2 O8 77.41(9) 7_654 7_654 ?
O1 Rb2 O8 158.26(9) 2_645 7_654 ?
O7 Rb2 O8 125.96(11) 1_545 7_654 ?
O10 Rb2 O8 114.09(9) 1_545 7_654 ?
O6 Rb2 O8 60.70(9) . 7_654 ?
O4 Rb2 O7 138.82(10) 2_645 7_654 ?
O10 Rb2 O7 44.71(10) 7_654 7_654 ?
O6 Rb2 O7 46.67(9) 7_654 7_654 ?
O1 Rb2 O7 149.08(10) 2_645 7_654 ?
O7 Rb2 O7 94.68(11) 1_545 7_654 ?
O10 Rb2 O7 69.68(9) 1_545 7_654 ?
O6 Rb2 O7 92.65(9) . 7_654 ?
O8 Rb2 O7 44.43(9) 7_654 7_654 ?
O4 Rb2 Si3 133.76(8) 2_645 7_654 ?
O10 Rb2 Si3 26.13(7) 7_654 7_654 ?
O6 Rb2 Si3 71.66(7) 7_654 7_654 ?
O1 Rb2 Si3 174.22(7) 2_645 7_654 ?
O7 Rb2 Si3 100.12(9) 1_545 7_654 ?
O10 Rb2 Si3 91.11(7) 1_545 7_654 ?
O6 Rb2 Si3 86.90(7) . 7_654 ?
O8 Rb2 Si3 26.92(6) 7_654 7_654 ?
O7 Rb2 Si3 26.37(6) 7_654 7_654 ?
O4 Rb2 O5 105.65(10) 2_645 1_545 ?
O10 Rb2 O5 72.28(9) 7_654 1_545 ?
O6 Rb2 O5 140.76(10) 7_654 1_545 ?
O1 Rb2 O5 81.06(9) 2_645 1_545 ?
O7 Rb2 O5 43.80(9) 1_545 1_545 ?
O10 Rb2 O5 89.45(9) 1_545 1_545 ?
O6 Rb2 O5 133.25(9) . 1_545 ?
O8 Rb2 O5 110.92(9) 7_654 1_545 ?
O7 Rb2 O5 112.16(9) 7_654 1_545 ?
Si3 Rb2 O5 98.27(6) 7_654 1_545 ?
O4 Rb2 Si1 26.10(7) 2_645 2_645 ?
O10 Rb2 Si1 156.06(9) 7_654 2_645 ?
O6 Rb2 Si1 112.94(8) 7_654 2_645 ?
O1 Rb2 Si1 26.13(7) 2_645 2_645 ?
O7 Rb2 Si1 98.79(9) 1_545 2_645 ?
O10 Rb2 Si1 107.85(7) 1_545 2_645 ?
O6 Rb2 Si1 73.94(7) . 2_645 ?
O8 Rb2 Si1 132.69(7) 7_654 2_645 ?
O7 Rb2 Si1 157.54(7) 7_654 2_645 ?
Si3 Rb2 Si1 159.48(4) 7_654 2_645 ?
O5 Rb2 Si1 89.88(6) 1_545 2_645 ?
O1 Eu1 O3 178.66(13) . 4_545 ?
O1 Eu1 O12 87.03(13) . 3_455 ?
O3 Eu1 O12 93.39(12) 4_545 3_455 ?
O1 Eu1 O12 89.65(12) . 2_665 ?
O3 Eu1 O12 90.66(12) 4_545 2_665 ?
O12 Eu1 O12 148.19(9) 3_455 2_665 ?
O1 Eu1 O9 94.36(12) . 2_655 ?
O3 Eu1 O9 84.55(12) 4_545 2_655 ?
O12 Eu1 O9 72.16(11) 3_455 2_655 ?
O12 Eu1 O9 139.65(11) 2_665 2_655 ?
O1 Eu1 O9 91.06(12) . 3_455 ?
O3 Eu1 O9 90.27(12) 4_545 3_455 ?
O12 Eu1 O9 79.96(11) 3_455 3_455 ?
O12 Eu1 O9 68.47(11) 2_665 3_455 ?
O9 Eu1 O9 151.24(10) 2_655 3_455 ?
O1 Eu1 O11 87.93(12) . 2_665 ?
O3 Eu1 O11 91.11(12) 4_545 2_665 ?
O12 Eu1 O11 152.37(11) 3_455 2_665 ?
O12 Eu1 O11 58.84(11) 2_665 2_665 ?
O9 Eu1 O11 81.16(11) 2_655 2_665 ?
O9 Eu1 O11 127.30(11) 3_455 2_665 ?
O1 Eu1 Si4 87.08(9) . 2_665 ?
O3 Eu1 Si4 92.57(9) 4_545 2_665 ?
O12 Eu1 Si4 173.35(9) 3_455 2_665 ?
O12 Eu1 Si4 28.66(8) 2_665 2_665 ?
O9 Eu1 Si4 111.39(8) 2_655 2_665 ?
O9 Eu1 Si4 97.06(8) 3_455 2_665 ?
O11 Eu1 Si4 30.25(8) 2_665 2_665 ?
O1 Eu1 Si1 18.80(9) . . ?
O3 Eu1 Si1 162.26(9) 4_545 . ?
O12 Eu1 Si1 93.09(9) 3_455 . ?
O12 Eu1 Si1 75.30(8) 2_665 . ?
O9 Eu1 Si1 113.16(9) 2_655 . ?
O9 Eu1 Si1 74.64(8) 3_455 . ?
O11 Eu1 Si1 90.78(8) 2_665 . ?
Si4 Eu1 Si1 80.36(3) 2_665 . ?
O1 Eu1 Si1 161.84(9) . 4_545 ?
O3 Eu1 Si1 18.24(9) 4_545 4_545 ?
O12 Eu1 Si1 75.59(9) 3_455 4_545 ?
O12 Eu1 Si1 107.87(9) 2_665 4_545 ?
O9 Eu1 Si1 75.53(9) 2_655 4_545 ?
O9 Eu1 Si1 91.05(8) 3_455 4_545 ?
O11 Eu1 Si1 104.99(8) 2_665 4_545 ?
Si4 Eu1 Si1 110.54(3) 2_665 4_545 ?
Si1 Eu1 Si1 163.265(10) . 4_545 ?
O1 Eu1 Si4 90.28(9) . 3_455 ?
O3 Eu1 Si4 90.51(9) 4_545 3_455 ?
O12 Eu1 Si4 18.17(8) 3_455 3_455 ?
O12 Eu1 Si4 130.46(8) 2_665 3_455 ?
O9 Eu1 Si4 89.71(8) 2_655 3_455 ?
O9 Eu1 Si4 62.00(8) 3_455 3_455 ?
O11 Eu1 Si4 170.54(8) 2_665 3_455 ?
Si4 Eu1 Si4 158.87(4) 2_665 3_455 ?
Si1 Eu1 Si4 90.51(3) . 3_455 ?
Si1 Eu1 Si4 74.86(3) 4_545 3_455 ?
O1 Eu1 Si3 106.00(9) . 3_455 ?
O3 Eu1 Si3 75.34(9) 4_545 3_455 ?
O12 Eu1 Si3 66.14(9) 3_455 3_455 ?
O12 Eu1 Si3 84.54(8) 2_665 3_455 ?
O9 Eu1 Si3 131.93(8) 2_655 3_455 ?
O9 Eu1 Si3 21.55(8) 3_455 3_455 ?
O11 Eu1 Si3 141.04(8) 2_665 3_455 ?
Si4 Eu1 Si3 112.69(3) 2_665 3_455 ?
Si1 Eu1 Si3 92.29(3) . 3_455 ?
Si1 Eu1 Si3 71.97(3) 4_545 3_455 ?
Si4 Eu1 Si3 48.23(3) 3_455 3_455 ?
O10 Ga1 O5 106.99(19) 7_664 2_655 ?
O10 Ga1 O6 108.28(19) 7_664 . ?
O5 Ga1 O6 115.25(17) 2_655 . ?
O10 Ga1 O11 103.93(16) 7_664 7_654 ?
O5 Ga1 O11 109.74(17) 2_655 7_654 ?
O6 Ga1 O11 111.90(17) . 7_654 ?
O10 Ga1 Rb1 82.35(14) 7_664 . ?
O5 Ga1 Rb1 55.91(12) 2_655 . ?
O6 Ga1 Rb1 168.53(13) . . ?
O11 Ga1 Rb1 68.30(12) 7_654 . ?
O10 Ga1 Rb2 65.60(14) 7_664 7_654 ?
O5 Ga1 Rb2 164.25(12) 2_655 7_654 ?
O6 Ga1 Rb2 58.02(13) . 7_654 ?
O11 Ga1 Rb2 85.85(12) 7_654 7_654 ?
Rb1 Ga1 Rb2 132.54(2) . 7_654 ?
O10 Ga1 Rb2 39.01(12) 7_664 1_565 ?
O5 Ga1 Rb2 94.61(12) 2_655 1_565 ?
O6 Ga1 Rb2 81.42(13) . 1_565 ?
O11 Ga1 Rb2 141.69(12) 7_654 1_565 ?
Rb1 Ga1 Rb2 105.61(2) . 1_565 ?
Rb2 Ga1 Rb2 70.80(2) 7_654 1_565 ?
O3 Si1 O1 116.5(2) . . ?
O3 Si1 O4 111.5(2) . . ?
O1 Si1 O4 107.1(2) . . ?
O3 Si1 O2 109.76(19) . . ?
O1 Si1 O2 107.48(19) . . ?
O4 Si1 O2 103.7(2) . . ?
O3 Si1 Eu1 89.42(14) . . ?
O1 Si1 Eu1 27.08(13) . . ?
O4 Si1 Eu1 120.31(14) . . ?
O2 Si1 Eu1 121.15(14) . . ?
O3 Si1 Eu1 26.62(13) . 4 ?
O1 Si1 Eu1 91.27(14) . 4 ?
O4 Si1 Eu1 115.02(14) . 4 ?
O2 Si1 Eu1 129.54(14) . 4 ?
Eu1 Si1 Eu1 64.42(2) . 4 ?
O3 Si1 Rb1 58.90(13) . 5_675 ?
O1 Si1 Rb1 104.38(14) . 5_675 ?
O4 Si1 Rb1 147.65(14) . 5_675 ?
O2 Si1 Rb1 58.95(13) . 5_675 ?
Eu1 Si1 Rb1 91.46(3) . 5_675 ?
Eu1 Si1 Rb1 71.24(3) 4 5_675 ?
O3 Si1 Rb2 144.46(14) . 2_665 ?
O1 Si1 Rb2 59.43(14) . 2_665 ?
O4 Si1 Rb2 49.52(13) . 2_665 ?
O2 Si1 Rb2 104.51(14) . 2_665 ?
Eu1 Si1 Rb2 80.71(3) . 2_665 ?
Eu1 Si1 Rb2 124.96(4) 4 2_665 ?
Rb1 Si1 Rb2 154.33(4) 5_675 2_665 ?
O3 Si1 Rb1 131.50(14) . . ?
O1 Si1 Rb1 51.13(13) . . ?
O4 Si1 Rb1 116.91(14) . . ?
O2 Si1 Rb1 56.35(13) . . ?
Eu1 Si1 Rb1 69.14(3) . . ?
Eu1 Si1 Rb1 122.44(4) 4 . ?
Rb1 Si1 Rb1 78.04(3) 5_675 . ?
Rb2 Si1 Rb1 76.32(3) 2_665 . ?
O3 Si1 Rb1 41.13(13) . 1_565 ?
O1 Si1 Rb1 156.08(14) . 1_565 ?
O4 Si1 Rb1 81.37(14) . 1_565 ?
O2 Si1 Rb1 91.57(13) . 1_565 ?
Eu1 Si1 Rb1 129.55(4) . 1_565 ?
Eu1 Si1 Rb1 65.13(2) 4 1_565 ?
Rb1 Si1 Rb1 72.78(3) 5_675 1_565 ?
Rb2 Si1 Rb1 130.46(4) 2_665 1_565 ?
Rb1 Si1 Rb1 145.02(4) . 1_565 ?
O5 Si2 O7 104.8(2) . . ?
O5 Si2 O6 113.2(2) . . ?
O7 Si2 O6 110.8(2) . . ?
O5 Si2 O4 111.2(2) . 2_645 ?
O7 Si2 O4 110.7(2) . 2_645 ?
O6 Si2 O4 106.3(2) . 2_645 ?
O5 Si2 Rb1 48.35(13) . 2_655 ?
O7 Si2 Rb1 71.98(17) . 2_655 ?
O6 Si2 Rb1 159.52(15) . 2_655 ?
O4 Si2 Rb1 90.85(14) 2_645 2_655 ?
O5 Si2 Rb2 140.63(15) . . ?
O7 Si2 Rb2 112.72(16) . . ?
O6 Si2 Rb2 64.14(15) . . ?
O4 Si2 Rb2 44.39(13) 2_645 . ?
Rb1 Si2 Rb2 134.80(4) 2_655 . ?
O5 Si2 Rb2 67.91(15) . 1_565 ?
O7 Si2 Rb2 51.91(16) . 1_565 ?
O6 Si2 Rb2 93.04(15) . 1_565 ?
O4 Si2 Rb2 158.46(14) 2_645 1_565 ?
Rb1 Si2 Rb2 72.43(3) 2_655 1_565 ?
Rb2 Si2 Rb2 147.67(4) . 1_565 ?
O5 Si2 Rb2 133.15(15) . 7_654 ?
O7 Si2 Rb2 63.71(17) . 7_654 ?
O6 Si2 Rb2 47.79(15) . 7_654 ?
O4 Si2 Rb2 115.34(14) 2_645 7_654 ?
Rb1 Si2 Rb2 133.98(4) 2_655 7_654 ?
Rb2 Si2 Rb2 76.69(3) . 7_654 ?
Rb2 Si2 Rb2 70.98(3) 1_565 7_654 ?
O9 Si3 O10 116.6(2) . . ?
O9 Si3 O7 111.7(2) . . ?
O10 Si3 O7 103.2(2) . . ?
O9 Si3 O8 111.35(19) . . ?
O10 Si3 O8 105.9(2) . . ?
O7 Si3 O8 107.3(2) . . ?
O9 Si3 Rb2 171.25(14) . 7_654 ?
O10 Si3 Rb2 55.11(14) . 7_654 ?
O7 Si3 Rb2 74.77(17) . 7_654 ?
O8 Si3 Rb2 70.90(13) . 7_654 ?
O9 Si3 Eu1 35.77(13) . 3_544 ?
O10 Si3 Eu1 151.28(15) . 3_544 ?
O7 Si3 Eu1 97.83(17) . 3_544 ?
O8 Si3 Eu1 85.87(14) . 3_544 ?
Rb2 Si3 Eu1 151.59(4) 7_654 3_544 ?
O9 Si3 Rb2 103.61(14) . 1_565 ?
O10 Si3 Rb2 59.74(16) . 1_565 ?
O7 Si3 Rb2 53.36(16) . 1_565 ?
O8 Si3 Rb2 144.78(13) . 1_565 ?
Rb2 Si3 Rb2 75.19(3) 7_654 1_565 ?
Eu1 Si3 Rb2 122.77(4) 3_544 1_565 ?
O9 Si3 Rb1 63.73(13) . 7_664 ?
O10 Si3 Rb1 70.68(16) . 7_664 ?
O7 Si3 Rb1 167.31(16) . 7_664 ?
O8 Si3 Rb1 85.22(14) . 7_664 ?
Rb2 Si3 Rb1 108.65(4) 7_654 7_664 ?
Eu1 Si3 Rb1 84.67(3) 3_544 7_664 ?
Rb2 Si3 Rb1 114.97(4) 1_565 7_664 ?
O12 Si4 O11 102.88(19) . . ?
O12 Si4 O8 111.47(19) . . ?
O11 Si4 O8 110.6(2) . . ?
O12 Si4 O2 110.11(19) . 7_664 ?
O11 Si4 O2 112.8(2) . 7_664 ?
O8 Si4 O2 108.9(2) . 7_664 ?
O12 Si4 Eu1 45.44(12) . 2_645 ?
O11 Si4 Eu1 57.60(13) . 2_645 ?
O8 Si4 Eu1 121.62(15) . 2_645 ?
O2 Si4 Eu1 128.89(14) 7_664 2_645 ?
O12 Si4 Rb1 54.61(13) . 3_544 ?
O11 Si4 Rb1 104.03(14) . 3_544 ?
O8 Si4 Rb1 145.04(14) . 3_544 ?
O2 Si4 Rb1 59.39(13) 7_664 3_544 ?
Eu1 Si4 Rb1 73.99(3) 2_645 3_544 ?
O12 Si4 Eu1 26.58(12) . 3_544 ?
O11 Si4 Eu1 123.77(14) . 3_544 ?
O8 Si4 Eu1 87.35(13) . 3_544 ?
O2 Si4 Eu1 109.98(14) 7_664 3_544 ?
Eu1 Si4 Eu1 67.47(2) 2_645 3_544 ?
Rb1 Si4 Eu1 69.36(2) 3_544 3_544 ?
O12 Si4 Rb1 97.87(13) . 7_664 ?
O11 Si4 Rb1 151.16(14) . 7_664 ?
O8 Si4 Rb1 79.34(14) . 7_664 ?
O2 Si4 Rb1 39.95(13) 7_664 7_664 ?
Eu1 Si4 Rb1 140.95(4) 2_645 7_664 ?
Rb1 Si4 Rb1 72.28(3) 3_544 7_664 ?
Eu1 Si4 Rb1 82.55(3) 3_544 7_664 ?
Si1 O1 Eu1 134.1(2) . . ?
Si1 O1 Rb1 103.86(17) . . ?
Eu1 O1 Rb1 103.40(12) . . ?
Si1 O1 Rb2 94.44(16) . 2_665 ?
Eu1 O1 Rb2 118.57(14) . 2_665 ?
Rb1 O1 Rb2 95.79(10) . 2_665 ?
Si4 O2 Si1 140.9(2) 7_664 . ?
Si4 O2 Rb1 120.22(17) 7_664 . ?
Si1 O2 Rb1 97.04(15) . . ?
Si4 O2 Rb1 93.77(15) 7_664 5_675 ?
Si1 O2 Rb1 93.81(15) . 5_675 ?
Rb1 O2 Rb1 95.80(10) . 5_675 ?
Si2 O5 Ga1 129.3(2) . 2_655 ?
Si2 O5 Rb1 107.54(17) . 2_655 ?
Ga1 O5 Rb1 93.51(14) 2_655 2_655 ?
Si2 O5 Rb2 87.61(15) . 1_565 ?
Ga1 O5 Rb2 140.41(17) 2_655 1_565 ?
Rb1 O5 Rb2 86.62(10) 2_655 1_565 ?
Si2 O6 Ga1 124.3(2) . . ?
Si2 O6 Rb2 109.41(19) . 7_654 ?
Ga1 O6 Rb2 92.12(14) . 7_654 ?
Si2 O6 Rb2 90.43(16) . . ?
Ga1 O6 Rb2 139.56(18) . . ?
Rb2 O6 Rb2 94.96(10) 7_654 . ?
Si2 O7 Si3 151.2(3) . . ?
Si2 O7 Rb2 104.37(18) . 1_565 ?
Si3 O7 Rb2 102.16(19) . 1_565 ?
Si2 O7 Rb2 92.17(19) . 7_654 ?
Si3 O7 Rb2 78.86(17) . 7_654 ?
Rb2 O7 Rb2 85.32(11) 1_565 7_654 ?
Si2 O7 Rb1 82.83(17) . 2_655 ?
Si3 O7 Rb1 111.4(2) . 2_655 ?
Rb2 O7 Rb1 83.59(10) 1_565 2_655 ?
Rb2 O7 Rb1 166.29(13) 7_654 2_655 ?
Si4 O8 Si3 131.3(2) . . ?
Si4 O8 Rb2 144.38(18) . 7_654 ?
Si3 O8 Rb2 82.18(14) . 7_654 ?
Si3 O9 Eu1 131.8(2) . 2_655 ?
Si3 O9 Eu1 122.68(18) . 3_544 ?
Eu1 O9 Eu1 100.86(11) 2_655 3_544 ?
Si3 O9 Rb1 92.56(14) . 7_664 ?
Eu1 O9 Rb1 87.13(10) 2_655 7_664 ?
Eu1 O9 Rb1 113.77(11) 3_544 7_664 ?
Si3 O10 Ga1 142.5(2) . 7_664 ?
Si3 O10 Rb2 98.75(17) . 7_654 ?
Ga1 O10 Rb2 118.72(16) 7_664 7_654 ?
Si3 O10 Rb2 95.72(18) . 1_565 ?
Ga1 O10 Rb2 84.99(15) 7_664 1_565 ?
Rb2 O10 Rb2 91.73(11) 7_654 1_565 ?
Si1 O3 Eu1 135.1(2) . 4 ?
Si1 O3 Rb1 118.49(17) . 1_565 ?
Eu1 O3 Rb1 101.16(12) 4 1_565 ?
Si1 O3 Rb1 95.06(16) . 5_675 ?
Eu1 O3 Rb1 101.20(12) 4 5_675 ?
Rb1 O3 Rb1 95.89(10) 1_565 5_675 ?
Si2 O4 Si1 138.2(2) 2_665 . ?
Si2 O4 Rb2 112.15(17) 2_665 2_665 ?
Si1 O4 Rb2 104.38(17) . 2_665 ?
Si4 O11 Ga1 133.6(2) . 7_654 ?
Si4 O11 Eu1 92.15(16) . 2_645 ?
Ga1 O11 Eu1 131.70(17) 7_654 2_645 ?
Si4 O11 Rb1 121.47(18) . 7_654 ?
Ga1 O11 Rb1 81.02(12) 7_654 7_654 ?
Eu1 O11 Rb1 87.15(10) 2_645 7_654 ?
Si4 O12 Eu1 135.25(19) . 3_544 ?
Si4 O12 Eu1 105.90(17) . 2_645 ?
Eu1 O12 Eu1 108.94(13) 3_544 2_645 ?
Si4 O12 Rb1 99.27(15) . 3_544 ?
Eu1 O12 Rb1 101.58(12) 3_544 3_544 ?
Eu1 O12 Rb1 99.73(11) 2_645 3_544 ?

loop_
_geom_bond_atom_site_label_1
_geom_bond_atom_site_label_2
_geom_bond_distance
_geom_bond_site_symmetry_2
_geom_bond_publ_flag
Rb1 O5 2.942(4) 2_655 ?
Rb1 O1 2.948(4) . ?
Rb1 O12 2.973(3) 3_455 ?
Rb1 O3 3.010(4) 1_545 ?
Rb1 O2 3.083(4) . ?
Rb1 O2 3.105(4) 5_675 ?
Rb1 O3 3.108(4) 5_675 ?
Rb1 O11 3.336(4) 7_654 ?
Rb1 Ga1 3.5462(8) . ?
Rb1 O9 3.562(4) 7_664 ?
Rb1 O7 3.599(5) 2_655 ?
Rb1 Si4 3.5992(14) 3_455 ?
Rb2 O4 2.845(4) 2_645 ?
Rb2 O10 2.983(4) 7_654 ?
Rb2 O6 3.094(4) 7_654 ?
Rb2 O1 3.129(4) 2_645 ?
Rb2 O7 3.150(4) 1_545 ?
Rb2 O10 3.332(5) 1_545 ?
Rb2 O6 3.390(4) . ?
Rb2 O8 3.428(4) 7_654 ?
Rb2 O7 3.534(5) 7_654 ?
Rb2 Si3 3.5941(15) 7_654 ?
Rb2 O5 3.596(4) 1_545 ?
Rb2 Si1 3.6235(15) 2_645 ?
Eu1 O1 2.261(4) . ?
Eu1 O3 2.282(3) 4_545 ?
Eu1 O12 2.303(3) 3_455 ?
Eu1 O12 2.385(3) 2_665 ?
Eu1 O9 2.407(3) 2_655 ?
Eu1 O9 2.542(3) 3_455 ?
Eu1 O11 2.720(4) 2_665 ?
Eu1 Si4 3.2193(13) 2_665 ?
Eu1 Si1 3.5658(13) . ?
Eu1 Si1 3.5919(13) 4_545 ?
Eu1 Si4 3.6237(13) 3_455 ?
Eu1 Si3 3.6599(13) 3_455 ?
Ga1 O10 1.797(4) 7_664 ?
Ga1 O5 1.808(4) 2_655 ?
Ga1 O6 1.816(4) . ?
Ga1 O11 1.832(4) 7_654 ?
Ga1 Rb2 3.6448(11) 7_654 ?
Ga1 Rb2 4.1564(10) 1_565 ?
Si1 O3 1.594(4) . ?
Si1 O1 1.601(4) . ?
Si1 O4 1.645(4) . ?
Si1 O2 1.659(4) . ?
Si1 Eu1 3.5919(13) 4 ?
Si1 Rb1 3.6158(14) 5_675 ?
Si1 Rb2 3.6235(15) 2_665 ?
Si1 Rb1 4.0220(14) 1_565 ?
Si2 O5 1.608(4) . ?
Si2 O7 1.610(4) . ?
Si2 O6 1.618(4) . ?
Si2 O4 1.619(4) 2_645 ?
Si2 Rb1 3.7545(14) 2_655 ?
Si2 Rb2 3.8776(15) 1_565 ?
Si2 Rb2 3.9393(16) 7_654 ?
Si3 O9 1.597(3) . ?
Si3 O10 1.602(4) . ?
Si3 O7 1.627(4) . ?
Si3 O8 1.643(4) . ?
Si3 Rb2 3.5941(15) 7_654 ?
Si3 Eu1 3.6599(13) 3_544 ?
Si3 Rb2 3.8381(15) 1_565 ?
Si3 Rb1 3.9683(14) 7_664 ?
Si4 O12 1.605(3) . ?
Si4 O11 1.623(4) . ?
Si4 O8 1.624(4) . ?
Si4 O2 1.629(4) 7_664 ?
Si4 Eu1 3.2193(13) 2_645 ?
Si4 Rb1 3.5992(14) 3_544 ?
Si4 Eu1 3.6237(13) 3_544 ?
Si4 Rb1 4.1490(14) 7_664 ?
O1 Rb2 3.129(4) 2_665 ?
O2 Si4 1.629(4) 7_664 ?
O2 Rb1 3.105(4) 5_675 ?
O5 Ga1 1.808(4) 2_655 ?
O5 Rb1 2.942(4) 2_655 ?
O5 Rb2 3.596(4) 1_565 ?
O6 Rb2 3.094(4) 7_654 ?
O7 Rb2 3.150(4) 1_565 ?
O7 Rb2 3.534(5) 7_654 ?
O7 Rb1 3.599(5) 2_655 ?
O8 Rb2 3.428(4) 7_654 ?
O9 Eu1 2.407(3) 2_655 ?
O9 Eu1 2.542(3) 3_544 ?
O9 Rb1 3.562(4) 7_664 ?
O10 Ga1 1.797(4) 7_664 ?
O10 Rb2 2.983(4) 7_654 ?
O10 Rb2 3.332(5) 1_565 ?
O3 Eu1 2.282(3) 4 ?
O3 Rb1 3.010(4) 1_565 ?
O3 Rb1 3.108(4) 5_675 ?
O4 Si2 1.619(4) 2_665 ?
O4 Rb2 2.845(4) 2_665 ?
O11 Ga1 1.832(4) 7_654 ?
O11 Eu1 2.720(4) 2_645 ?
O11 Rb1 3.336(4) 7_654 ?
O12 Eu1 2.303(3) 3_544 ?
O12 Eu1 2.385(3) 2_645 ?
O12 Rb1 2.973(3) 3_544 ?
